data_2207314
loop_
_publ_author_name
'Mei Ching Tseng'
'Shao Pin Wang'
'Yu Cheng Yu'
'Shi Yuan Sheu'
'Wen Liang Huang'

_publ_section_title
<i>trans</i>-(2-Benzoylpyridine-\k^2^<i>N</i>,<i>O</i>)dichloro[2-(pyridine-2-carbonyl)phenyl-\k^2^<i>C</i>^1^,<i>N</i>]rhodium(III)
_journal_coeditor_code NG6227
_journal_issue 11
_journal_name_full 'Acta Crystallographica Section E'
_journal_page_first m2452
_journal_page_last m2453
_journal_paper_doi 10.1107/S1600536805034926
_journal_volume 61
_journal_year 2005
_chemical_formula_iupac '[Rh (C12 H8 N O) Cl2 (C12 H9 N O)]'
_chemical_formula_moiety 'C24 H17 Cl2 N2 O2 Rh1'
_chemical_formula_sum 'C24 H17 Cl2 N2 O2 Rh'
_chemical_formula_weight 539.21
_chemical_name_systematic
;
trans-(2-Benzoylpyridine-\k^2^N,O)dichloro[2-(pyridine-2-carbonyl)phenyl-
\k^2^C^1^,N]rhodium(III)
;
_space_group_IT_number 14
_symmetry_cell_setting monoclinic
_symmetry_space_group_name_Hall '-P 2yn'
_symmetry_space_group_name_H-M 'P 1 21/n 1'
_atom_sites_solution_hydrogens geom
_atom_sites_solution_primary direct
_atom_sites_solution_secondary difmap
_audit_creation_method SHELXL97
_cell_angle_alpha 90.00
_cell_angle_beta 96.5210(10)
_cell_angle_gamma 90.00
_cell_formula_units_Z 4
_cell_length_a 13.5492(2)
_cell_length_b 8.25150(10)
_cell_length_c 19.2229(3)
_cell_measurement_reflns_used 18110
_cell_measurement_temperature 200(2)
_cell_measurement_theta_max 25.35
_cell_measurement_theta_min 2.037
_cell_volume 2135.24(5)
_computing_cell_refinement 'DENZO (Otwinowski & Minor, 1997)'
_computing_data_collection 'COLLECT (Nonius, 2000)'
_computing_data_reduction 'DENZO and SCALEPACK (Otwinowski & Minor, 1997)'
_computing_molecular_graphics 'ORTEP-3 for Windows (Farrugia, 1997)'
_computing_publication_material 'WinGX (Farrugia, 1999)'
_computing_structure_refinement 'SHELXL97 (Sheldrick, 1997)'
_computing_structure_solution 'SHELXS86 (Sheldrick, 1985)'
_diffrn_ambient_temperature 200(2)
_diffrn_detector_area_resol_mean 9
_diffrn_measured_fraction_theta_full 0.998
_diffrn_measured_fraction_theta_max 0.998
_diffrn_measurement_device_type 'Nonius KappaCCD area-detector'
_diffrn_measurement_method 'CCD rotation images, thick slices'
_diffrn_radiation_monochromator graphite
_diffrn_radiation_source 'fine-focus sealed tube'
_diffrn_radiation_type MoK\a
_diffrn_radiation_wavelength 0.71073
_diffrn_reflns_av_R_equivalents 0.0497
_diffrn_reflns_av_sigmaI/netI 0.0310
_diffrn_reflns_limit_h_max 16
_diffrn_reflns_limit_h_min -16
_diffrn_reflns_limit_k_max 9
_diffrn_reflns_limit_k_min -9
_diffrn_reflns_limit_l_max 23
_diffrn_reflns_limit_l_min -23
_diffrn_reflns_number 20293
_diffrn_reflns_theta_full 25.34
_diffrn_reflns_theta_max 25.34
_diffrn_reflns_theta_min 2.13
_exptl_absorpt_coefficient_mu 1.075
_exptl_absorpt_correction_T_max 0.918
_exptl_absorpt_correction_T_min 0.729
_exptl_absorpt_correction_type multi-scan
_exptl_absorpt_process_details '(Blessing, 1995)'
_exptl_crystal_colour orange
_exptl_crystal_density_diffrn 1.677
_exptl_crystal_density_method 'not measured'
_exptl_crystal_description prism
_exptl_crystal_F_000 1080
_exptl_crystal_size_max 0.45
_exptl_crystal_size_mid 0.24
_exptl_crystal_size_min 0.08
_refine_diff_density_max 0.898
_refine_diff_density_min -1.176
_refine_ls_extinction_coef 0.0129(7)
_refine_ls_extinction_expression Fc^*^=kFc[1+0.001xFc^2^\l^3^/sin(2\q)]^-1/4^
_refine_ls_extinction_method 'SHELXL97 (Sheldrick, 1997)'
_refine_ls_goodness_of_fit_ref 1.128
_refine_ls_hydrogen_treatment constr
_refine_ls_matrix_type full
_refine_ls_number_parameters 281
_refine_ls_number_reflns 3894
_refine_ls_number_restraints 0
_refine_ls_restrained_S_all 1.128
_refine_ls_R_factor_all 0.0380
_refine_ls_R_factor_gt 0.0304
_refine_ls_shift/su_max 0.002
_refine_ls_shift/su_mean 0.000
_refine_ls_structure_factor_coef Fsqd
_refine_ls_weighting_details 'calc w = 1/[\s^2^(Fo^2^)+(0.0556P)^2^+0.8456P] where P=(Fo^2^+2Fc^2^)/3'
_refine_ls_weighting_scheme calc
_refine_ls_wR_factor_gt 0.0780
_refine_ls_wR_factor_ref 0.0900
_reflns_number_gt 3560
_reflns_number_total 3894
_reflns_threshold_expression I>2\s(I)
_cod_data_source_file ng6227.cif
_cod_data_source_block I
_cod_original_sg_symbol_H-M 'P 21/n'
_cod_database_code 2207314
_cod_database_fobs_code 2207314

loop_
_symmetry_equiv_pos_as_xyz
'x, y, z'
'-x+1/2, y+1/2, -z+1/2'
'-x, -y, -z'
'x-1/2, -y-1/2, z-1/2'

loop_
_atom_site_label
_atom_site_fract_x
_atom_site_fract_y
_atom_site_fract_z
_atom_site_U_iso_or_equiv
_atom_site_adp_type
_atom_site_calc_flag
_atom_site_refinement_flags
_atom_site_occupancy
_atom_site_type_symbol
Rh1 0.740042(14) 0.23604(2) 0.461802(10) 0.01895(12) Uani d . 1 Rh
Cl1 0.61174(5) 0.33261(9) 0.38202(3) 0.02823(18) Uani d . 1 Cl
Cl2 0.86288(5) 0.15031(9) 0.54994(3) 0.02630(18) Uani d . 1 Cl
O1 0.68117(13) 0.3691(2) 0.55273(9) 0.0247(4) Uani d . 1 O
O2 0.60440(16) -0.0616(3) 0.28719(11) 0.0434(6) Uani d . 1 O
N1 0.80511(15) 0.4591(3) 0.46074(11) 0.0220(5) Uani d . 1 N
N2 0.66528(15) 0.0243(3) 0.46712(11) 0.0224(5) Uani d . 1 N
C1 0.8453(2) 0.5235(4) 0.40658(15) 0.0285(6) Uani d . 1 C
H1 0.8468 0.4633 0.3640 0.034 Uiso d R 1 H
C2 0.8867(2) 0.6774(4) 0.40994(16) 0.0312(7) Uani d . 1 C
H2 0.9164 0.7197 0.3707 0.037 Uiso d R 1 H
C3 0.8846(2) 0.7694(3) 0.46909(18) 0.0304(7) Uani d . 1 C
H3 0.9134 0.8758 0.4709 0.037 Uiso d R 1 H
C4 0.8397(2) 0.7052(4) 0.52485(15) 0.0257(6) Uani d . 1 C
H4 0.8364 0.7679 0.5666 0.031 Uiso d R 1 H
C5 0.80109(18) 0.5504(3) 0.51934(13) 0.0222(6) Uani d . 1 C
C6 0.74022(18) 0.4777(3) 0.57159(14) 0.0229(6) Uani d . 1 C
C7 0.74851(19) 0.5413(3) 0.64403(13) 0.0239(6) Uani d . 1 C
C8 0.8423(2) 0.5700(4) 0.68034(15) 0.0325(7) Uani d . 1 C
H8 0.9004 0.5523 0.6570 0.039 Uiso d R 1 H
C9 0.8499(2) 0.6200(4) 0.74959(16) 0.0406(8) Uani d . 1 C
H9 0.9144 0.6382 0.7745 0.049 Uiso d R 1 H
C10 0.7648(3) 0.6459(4) 0.78144(16) 0.0407(8) Uani d . 1 C
H10 0.7698 0.6842 0.8289 0.049 Uiso d R 1 H
C11 0.6722(2) 0.6177(4) 0.74587(16) 0.0376(7) Uani d . 1 C
H11 0.6133 0.6352 0.7683 0.045 Uiso d R 1 H
C12 0.6638(2) 0.5620(4) 0.67766(15) 0.0293(6) Uani d . 1 C
H12 0.5998 0.5371 0.6532 0.035 Uiso d R 1 H
C13 0.81116(19) 0.1367(3) 0.38797(13) 0.0230(6) Uani d . 1 C
C14 0.9120(2) 0.1688(4) 0.38579(14) 0.0260(6) Uani d . 1 C
H14 0.9477 0.2334 0.4218 0.031 Uiso d R 1 H
C15 0.9612(2) 0.1098(4) 0.33145(14) 0.0312(7) Uani d . 1 C
H15 1.0309 0.1300 0.3315 0.037 Uiso d R 1 H
C16 0.9104(2) 0.0217(4) 0.27779(15) 0.0366(7) Uani d . 1 C
H16 0.9442 -0.0165 0.2397 0.044 Uiso d R 1 H
C17 0.8110(2) -0.0148(4) 0.27968(14) 0.0328(7) Uani d . 1 C
H17 0.7755 -0.0751 0.2421 0.039 Uiso d R 1 H
C18 0.76169(19) 0.0406(4) 0.33535(14) 0.0261(6) Uani d . 1 C
C19 0.6599(2) -0.0225(4) 0.33873(15) 0.0297(6) Uani d . 1 C
C20 0.63119(19) -0.0646(3) 0.40995(15) 0.0266(6) Uani d . 1 C
C21 0.5744(2) -0.2037(4) 0.41660(18) 0.0352(7) Uani d . 1 C
H21 0.5540 -0.2682 0.3759 0.042 Uiso d R 1 H
C22 0.5500(2) -0.2497(4) 0.4815(2) 0.0384(8) Uani d . 1 C
H22 0.5094 -0.3438 0.4857 0.046 Uiso d R 1 H
C23 0.5835(2) -0.1564(4) 0.53900(17) 0.0348(7) Uani d . 1 C
H23 0.5675 -0.1850 0.5848 0.042 Uiso d R 1 H
C24 0.64091(19) -0.0209(4) 0.53022(15) 0.0280(6) Uani d . 1 C
H24 0.6638 0.0423 0.5708 0.034 Uiso d R 1 H

loop_
_atom_site_aniso_label
_atom_site_aniso_U_11
_atom_site_aniso_U_22
_atom_site_aniso_U_33
_atom_site_aniso_U_12
_atom_site_aniso_U_13
_atom_site_aniso_U_23
Rh1 0.02154(16) 0.01741(16) 0.01798(16) -0.00318(7) 0.00263(10) 0.00000(7)
Cl1 0.0271(3) 0.0305(4) 0.0264(4) -0.0003(3) 0.0001(3) 0.0074(3)
Cl2 0.0264(3) 0.0292(4) 0.0226(3) -0.0007(3) -0.0003(3) 0.0003(3)
O1 0.0254(9) 0.0233(11) 0.0260(10) -0.0048(8) 0.0049(8) -0.0036(8)
O2 0.0361(11) 0.0561(16) 0.0355(12) -0.0110(11) -0.0062(9) -0.0131(11)
N1 0.0220(10) 0.0217(12) 0.0224(11) -0.0028(9) 0.0026(9) 0.0009(9)
N2 0.0190(10) 0.0202(12) 0.0279(12) -0.0016(9) 0.0028(9) 0.0018(9)
C1 0.0311(14) 0.0287(16) 0.0264(14) -0.0021(12) 0.0061(12) 0.0036(12)
C2 0.0318(15) 0.0258(17) 0.0370(16) -0.0031(13) 0.0080(12) 0.0061(13)
C3 0.0285(16) 0.0201(16) 0.0422(18) -0.0036(11) 0.0021(14) 0.0057(12)
C4 0.0251(14) 0.0213(14) 0.0302(15) -0.0016(11) 0.0004(11) -0.0036(12)
C5 0.0222(13) 0.0200(14) 0.0239(13) -0.0011(11) 0.0007(10) -0.0010(11)
C6 0.0208(12) 0.0213(14) 0.0265(14) 0.0026(11) 0.0026(10) 0.0002(11)
C7 0.0285(14) 0.0186(14) 0.0248(13) -0.0002(11) 0.0038(11) -0.0010(11)
C8 0.0309(15) 0.0337(18) 0.0325(15) -0.0020(13) 0.0020(12) -0.0027(13)
C9 0.0444(18) 0.044(2) 0.0304(16) -0.0053(15) -0.0065(14) -0.0053(14)
C10 0.064(2) 0.0352(19) 0.0225(15) -0.0033(16) 0.0035(14) -0.0030(13)
C11 0.0485(18) 0.0351(19) 0.0322(16) 0.0023(15) 0.0170(14) -0.0019(13)
C12 0.0313(14) 0.0262(16) 0.0312(15) -0.0011(12) 0.0070(12) 0.0003(12)
C13 0.0263(13) 0.0245(15) 0.0179(13) -0.0004(11) 0.0012(10) 0.0018(11)
C14 0.0301(14) 0.0247(16) 0.0232(13) -0.0033(12) 0.0028(11) -0.0006(11)
C15 0.0277(14) 0.0377(18) 0.0291(15) -0.0018(13) 0.0082(12) -0.0006(13)
C16 0.0380(16) 0.048(2) 0.0245(15) 0.0028(14) 0.0085(12) -0.0082(14)
C17 0.0368(16) 0.0365(18) 0.0248(14) -0.0006(13) 0.0019(12) -0.0089(13)
C18 0.0273(14) 0.0274(16) 0.0229(13) -0.0016(12) -0.0009(11) -0.0021(11)
C19 0.0286(14) 0.0277(16) 0.0315(15) -0.0020(12) -0.0019(12) -0.0066(12)
C20 0.0203(12) 0.0215(15) 0.0370(15) -0.0006(11) -0.0011(11) -0.0023(12)
C21 0.0283(15) 0.0233(16) 0.053(2) -0.0046(13) -0.0011(14) -0.0061(15)
C22 0.0247(16) 0.0250(18) 0.065(2) -0.0072(11) 0.0016(16) 0.0094(14)
C23 0.0277(14) 0.0305(18) 0.0471(18) 0.0024(13) 0.0078(13) 0.0169(14)
C24 0.0248(13) 0.0265(16) 0.0327(15) 0.0011(11) 0.0039(11) 0.0051(12)

loop_
_atom_type_symbol
_atom_type_description
_atom_type_scat_dispersion_real
_atom_type_scat_dispersion_imag
_atom_type_scat_source
C C 0.0033 0.0016 'International Tables Vol C Tables 4.2.6.8 and 6.1.1.4'
H H 0.0000 0.0000 'International Tables Vol C Tables 4.2.6.8 and 6.1.1.4'
Rh Rh -1.1178 0.9187 'International Tables Vol C Tables 4.2.6.8 and 6.1.1.4'
N N 0.0061 0.0033 'International Tables Vol C Tables 4.2.6.8 and 6.1.1.4'
O O 0.0106 0.0060 'International Tables Vol C Tables 4.2.6.8 and 6.1.1.4'
Cl Cl 0.1484 0.1585 'International Tables Vol C Tables 4.2.6.8 and 6.1.1.4'

loop_
_geom_angle_atom_site_label_1
_geom_angle_atom_site_label_2
_geom_angle_atom_site_label_3
_geom_angle
_geom_angle_publ_flag
Cl1 Rh1 Cl2 175.00(2) yes
O1 Rh1 Cl1 92.30(5) yes
O1 Rh1 Cl2 82.70(5) yes
O1 C6 C7 120.9(2) ?
O1 C6 C5 119.0(2) ?
O2 C19 C18 123.3(3) ?
O2 C19 C20 118.7(3) ?
N1 Rh1 Cl1 88.61(6) yes
N1 Rh1 Cl2 90.42(6) yes
N1 Rh1 O1 76.29(7) yes
N1 C1 C2 121.7(3) ?
N1 C1 H1 120.5 ?
N1 C5 C4 121.7(2) ?
N1 C5 C6 114.2(2) ?
N2 Rh1 Cl1 89.32(6) yes
N2 Rh1 Cl2 91.22(6) yes
N2 Rh1 O1 98.96(8) yes
N2 Rh1 N1 174.74(8) yes
N2 C20 C19 120.8(2) ?
N2 C20 C21 120.7(3) ?
N2 C24 C23 122.2(3) ?
N2 C24 H24 119.5 ?
C1 N1 C5 118.8(2) ?
C1 N1 Rh1 125.45(19) ?
C1 C2 H2 120.0 ?
C2 C1 H1 117.8 ?
C2 C3 C4 118.6(3) ?
C2 C3 H3 119.4 ?
C3 C2 C1 119.9(3) ?
C3 C2 H2 120.0 ?
C3 C4 H4 120.2 ?
C4 C3 H3 122.0 ?
C4 C5 C6 123.6(2) ?
C5 N1 Rh1 115.64(17) ?
C5 C4 C3 119.1(3) ?
C5 C4 H4 120.6 ?
C6 O1 Rh1 107.72(16) ?
C7 C6 C5 120.0(2) ?
C7 C8 H8 119.2 ?
C7 C12 H12 119.6 ?
C8 C7 C6 119.8(2) ?
C8 C9 C10 119.8(3) ?
C8 C9 H9 119.3 ?
C9 C8 C7 119.5(3) ?
C9 C8 H8 121.2 ?
C9 C10 H10 120.0 ?
C10 C9 H9 120.9 ?
C10 C11 C12 120.0(3) ?
C10 C11 H11 120.5 ?
C11 C10 C9 120.8(3) ?
C11 C10 H10 119.2 ?
C11 C12 C7 119.9(3) ?
C11 C12 H12 120.6 ?
C12 C7 C6 120.1(2) ?
C12 C7 C8 119.9(2) ?
C12 C11 H11 119.5 ?
C13 Rh1 Cl1 93.29(7) yes
C13 Rh1 Cl2 91.70(7) yes
C13 Rh1 O1 171.09(8) yes
C13 Rh1 N1 96.90(10) yes
C13 Rh1 N2 88.05(10) yes
C13 C14 H14 119.9 ?
C13 C18 C19 122.7(2) ?
C14 C13 C18 118.5(2) ?
C14 C13 Rh1 120.0(2) ?
C14 C15 H15 119.7 ?
C15 C14 C13 120.7(3) ?
C15 C14 H14 119.4 ?
C15 C16 C17 119.9(3) ?
C15 C16 H16 120.3 ?
C16 C15 C14 120.4(3) ?
C16 C15 H15 119.9 ?
C16 C17 C18 119.9(3) ?
C16 C17 H17 119.9 ?
C17 C16 H16 119.8 ?
C17 C18 C13 120.5(2) ?
C17 C18 C19 116.5(2) ?
C18 C17 H17 120.1 ?
C18 C13 Rh1 121.45(19) ?
C18 C19 C20 117.3(2) ?
C20 N2 Rh1 123.41(18) ?
C20 C21 H21 119.5 ?
C21 C20 C19 118.3(3) ?
C21 C22 H22 119.8 ?
C22 C21 C20 120.0(3) ?
C22 C21 H21 120.5 ?
C22 C23 H23 120.6 ?
C22 C23 C24 119.4(3) ?
C23 C22 C21 118.6(3) ?
C23 C22 H22 121.5 ?
C23 C24 H24 118.3 ?
C24 N2 C20 118.9(2) ?
C24 N2 C20 118.9(2) ?
C24 N2 Rh1 117.35(19) ?
C24 C23 H23 119.9 ?

loop_
_geom_bond_atom_site_label_1
_geom_bond_atom_site_label_2
_geom_bond_distance
_geom_bond_publ_flag
Rh1 Cl1 2.3246(7) yes
Rh1 Cl2 2.3454(6) yes
Rh1 O1 2.2831(18) yes
Rh1 N1 2.042(2) yes
Rh1 N2 2.028(2) yes
Rh1 C13 1.981(3) yes
O1 C6 1.229(3) yes
O2 C19 1.217(3) yes
N1 C1 1.339(3) ?
N1 C5 1.361(3) ?
N2 C24 1.346(4) ?
N2 C20 1.358(3) ?
C1 C2 1.387(4) ?
C1 H1 0.9600 ?
C2 C3 1.370(4) ?
C2 H2 0.9600 ?
C3 C4 1.396(4) ?
C3 H3 0.9600 ?
C4 C5 1.380(4) ?
C4 H4 0.9600 ?
C5 C6 1.496(4) ?
C6 C7 1.481(4) ?
C7 C12 1.391(4) ?
C7 C8 1.399(4) ?
C8 C9 1.387(4) ?
C8 H8 0.9600 ?
C9 C10 1.381(5) ?
C9 H9 0.9601 ?
C10 C11 1.378(5) ?
C10 H10 0.9599 ?
C11 C12 1.382(4) ?
C11 H11 0.9601 ?
C12 H12 0.9600 ?
C13 C14 1.397(4) ?
C13 C18 1.396(4) ?
C14 C15 1.389(4) ?
C14 H14 0.9599 ?
C15 C16 1.380(4) ?
C15 H15 0.9600 ?
C16 C17 1.385(4) ?
C16 H16 0.9600 ?
C17 C18 1.401(4) ?
C17 H17 0.9600 ?
C18 C19 1.482(4) ?
C19 C20 1.506(4) ?
C20 C21 1.396(4) ?
C21 C22 1.380(5) ?
C21 H21 0.9600 ?
C22 C23 1.381(5) ?
C22 H22 0.9600 ?
C23 C24 1.383(4) ?
C23 H23 0.9600 ?
C24 H24 0.9600 ?

loop_
_geom_torsion_atom_site_label_1
_geom_torsion_atom_site_label_2
_geom_torsion_atom_site_label_3
_geom_torsion_atom_site_label_4
_geom_torsion
_geom_torsion_publ_flag
Rh1 O1 C6 C5 28.0(3) yes
Rh1 O1 C6 C7 -154.6(2) ?
Rh1 N1 C1 C2 179.0(2) ?
Rh1 N1 C5 C4 -178.2(2) ?
Rh1 N1 C5 C6 -6.0(3) yes
Rh1 N2 C20 C21 -175.6(2) ?
Rh1 N2 C20 C19 8.8(3) yes
Rh1 N2 C24 C23 175.0(2) ?
Rh1 C13 C14 C15 -175.2(2) ?
Rh1 C13 C18 C17 173.4(2) ?
Rh1 C13 C18 C19 -13.3(4) yes
O1 Rh1 N1 C1 -161.4(2) ?
O1 Rh1 N1 C5 14.67(17) ?
O1 Rh1 N2 C20 145.2(2) ?
O1 Rh1 N2 C24 -28.5(2) yes
N1 Rh1 O1 C6 -23.28(17) ?
N1 Rh1 C13 C14 40.3(2) yes
N1 Rh1 C13 C18 -136.5(2) ?
N2 Rh1 O1 C6 159.03(17) ?
N2 Rh1 C13 C14 -141.5(2) ?
N2 Rh1 C13 C18 41.7(2) ?
Cl1 Rh1 N1 C1 -68.7(2) ?
Cl1 Rh1 N1 C5 107.38(17) ?
Cl1 Rh1 N2 C20 53.0(2) ?
Cl1 Rh1 N2 C24 -120.70(19) ?
Cl1 Rh1 O1 C6 -111.29(17) ?
Cl1 Rh1 C13 C14 129.3(2) ?
Cl1 Rh1 C13 C18 -47.5(2) ?
Cl2 Rh1 N2 C20 -132.0(2) ?
Cl2 Rh1 N2 C24 54.32(19) ?
Cl2 Rh1 N1 C1 116.2(2) ?
Cl2 Rh1 N1 C5 -67.71(17) ?
Cl2 Rh1 O1 C6 68.94(16) ?
Cl2 Rh1 C13 C14 -50.4(2) ?
Cl2 Rh1 C13 C18 132.8(2) ?
C13 Rh1 N1 C1 24.4(2) ?
C13 Rh1 N1 C5 -159.48(18) ?
C13 Rh1 N2 C20 -40.3(2) ?
C13 Rh1 N2 C24 146.0(2) ?
C1 N1 C13 C14 53.9(2) yes
C5 N1 C1 C2 3.0(4) ?
N1 C1 C2 C3 -1.9(4) ?
C1 C2 C3 C4 -0.4(4) ?
C2 C3 C4 C5 1.5(4) ?
C1 N1 C5 C4 -1.8(4) ?
C1 N1 C5 C6 170.4(2) ?
C3 C4 C5 N1 -0.4(4) ?
C3 C4 C5 C6 -171.9(3) ?
N1 C5 C6 O1 -17.4(3) yes
C4 C5 C6 O1 154.7(3) ?
N1 C5 C6 C7 165.2(2) ?
C4 C5 C6 C7 -22.8(4) ?
O1 C6 C7 C12 -39.1(4) ?
C5 C6 C7 C12 138.3(3) ?
O1 C6 C7 C8 136.5(3) ?
C5 C6 C7 C8 -46.2(4) yes
C12 C7 C8 C9 -0.5(5) ?
C6 C7 C8 C9 -176.0(3) ?
C7 C8 C9 C10 -1.9(5) ?
C8 C9 C10 C11 2.0(5) ?
C9 C10 C11 C12 0.4(5) ?
C10 C11 C12 C7 -2.9(5) ?
C8 C7 C12 C11 2.9(4) ?
C6 C7 C12 C11 178.4(3) ?
C18 C13 C14 C15 1.7(4) ?
C13 C14 C15 C16 1.6(5) ?
C14 C15 C16 C17 -3.0(5) ?
C15 C16 C17 C18 1.3(5) ?
C14 C13 C18 C17 -3.4(4) ?
C14 C13 C18 C19 169.9(3) ?
C16 C17 C18 C13 2.0(5) ?
C16 C17 C18 C19 -171.7(3) ?
C13 C18 C19 O2 156.5(3) ?
C17 C18 C19 O2 -29.9(4) yes
C13 C18 C19 C20 -33.5(4) ?
C17 C18 C19 C20 140.1(3) ?
C24 N2 C20 C21 -2.0(4) ?
C24 N2 C20 C19 -177.5(2) ?
O2 C19 C20 N2 -154.1(3) ?
C18 C19 C20 N2 35.5(4) ?
O2 C19 C20 C21 30.3(4) yes
C18 C19 C20 C21 -140.1(3) ?
N2 C20 C21 C22 1.9(4) ?
C19 C20 C21 C22 177.5(3) ?
C20 C21 C22 C23 -0.6(5) ?
C21 C22 C23 C24 -0.5(4) ?
C20 N2 C24 C23 1.0(4) ?
C22 C23 C24 N2 0.3(4) ?
